data_2211047
loop_
_publ_author_name
'Brodie, Craig R.'
'Turner, Peter'
'Wheate, Nial J.'
'Aldrich-Wright, Janice R.'

_publ_section_title
;
 (4,7-Dimethyl-1,10-phenanthroline)(ethylenediamine)platinum(II)
 dichloride tris(deuterium oxide) solvate
;
_journal_coeditor_code HK2116
_journal_issue 11
_journal_name_full 'Acta Crystallographica Section E'
_journal_page_first m3137
_journal_page_last m3139
_journal_paper_doi 10.1107/S1600536806043376
_journal_volume 62
_journal_year 2006
_chemical_formula_iupac '[Pt(C14 H12 N2) (C2 H4 D4 N2)] Cl2 , 3D2 O'
_chemical_formula_moiety 'C16 H16 D4 N4 Pt 2+ , 2Cl - , 3D2 O1'
_chemical_formula_sum 'C16 H16 Cl2 D10 N4 O3 Pt'
_chemical_formula_weight 598.41
_chemical_name_systematic
;
(4,7-Dimethyl-1,10-phenanthroline)(ethylenediamine)platinum(II)
dichloride tris(deuterium oxide) solvate
;
_space_group_IT_number 14
_symmetry_cell_setting monoclinic
_symmetry_space_group_name_Hall '-P 2ybc'
_symmetry_space_group_name_H-M 'P 1 21/c 1'
_atom_sites_solution_hydrogens geom
_atom_sites_solution_primary direct
_atom_sites_solution_secondary difmap
_audit_creation_method SHELXL97
_cell_angle_alpha 90.00
_cell_angle_beta 101.623(2)
_cell_angle_gamma 90.00
_cell_formula_units_Z 4
_cell_length_a 11.3986(16)
_cell_length_b 7.1092(10)
_cell_length_c 24.761(4)
_cell_measurement_reflns_used 998
_cell_measurement_temperature 150(2)
_cell_measurement_theta_max 28.162
_cell_measurement_theta_min 3.397
_cell_volume 1965.4(5)
_computing_cell_refinement 'SAINT (Siemens, 1995)'
_computing_data_collection 'SMART (Siemens, 1995)'
_computing_data_reduction 'SAINT and XPREP (Siemens, 1995)'
_computing_molecular_graphics
;
Xtal3.6 (Hall <i>et al.</i>,  1999), ORTEPII (Johnson, 1976) and
WinGX (Farrugia, 1999)
;
_computing_publication_material 'Please provide details'
_computing_structure_refinement 'SHELXL97 (Sheldrick, 1997)'
_computing_structure_solution 'SIR97 (Altomare <i>et al.</i>,  1999)'
_diffrn_ambient_temperature 150(2)
_diffrn_measured_fraction_theta_full 0.966
_diffrn_measured_fraction_theta_max 0.966
_diffrn_measurement_device_type 'Bruker SMART 1000 CCD area-detector'
_diffrn_measurement_method \w
_diffrn_radiation_monochromator graphite
_diffrn_radiation_source 'sealed tube'
_diffrn_radiation_type MoK\a
_diffrn_radiation_wavelength 0.71073
_diffrn_reflns_av_R_equivalents 0.0344
_diffrn_reflns_av_sigmaI/netI 0.0229
_diffrn_reflns_limit_h_max 14
_diffrn_reflns_limit_h_min -15
_diffrn_reflns_limit_k_max 9
_diffrn_reflns_limit_k_min -9
_diffrn_reflns_limit_l_max 32
_diffrn_reflns_limit_l_min -32
_diffrn_reflns_number 19380
_diffrn_reflns_theta_full 28.28
_diffrn_reflns_theta_max 28.28
_diffrn_reflns_theta_min 1.68
_diffrn_standards_decay_% 0.03
_diffrn_standards_interval_count 0
_diffrn_standards_interval_time 0
_diffrn_standards_number 250
_exptl_absorpt_coefficient_mu 7.435
_exptl_absorpt_correction_T_max 0.720
_exptl_absorpt_correction_T_min 0.212
_exptl_absorpt_correction_type gaussian
_exptl_absorpt_process_details
;
[GAUSSIAN (Coppens <i>et al.</i>,  1965) and XPREP (Siemens,
1995)]
;
_exptl_crystal_colour 'pale yellow'
_exptl_crystal_density_diffrn 2.022
_exptl_crystal_density_method 'not measured'
_exptl_crystal_description acicular
_exptl_crystal_F_000 1144
_exptl_crystal_size_max 0.444
_exptl_crystal_size_mid 0.064
_exptl_crystal_size_min 0.048
_refine_diff_density_max 1.634
_refine_diff_density_min -0.461
_refine_ls_extinction_method none
_refine_ls_goodness_of_fit_ref 1.009
_refine_ls_hydrogen_treatment mixed
_refine_ls_matrix_type full
_refine_ls_number_parameters 277
_refine_ls_number_reflns 4717
_refine_ls_number_restraints 6
_refine_ls_restrained_S_all 1.011
_refine_ls_R_factor_all 0.0231
_refine_ls_R_factor_gt 0.0178
_refine_ls_shift/su_max 0.007
_refine_ls_shift/su_mean 0.000
_refine_ls_structure_factor_coef Fsqd
_refine_ls_weighting_details 'calc w = 1/[\s^2^(Fo^2^)+(0.02P)^2^] where P=(Fo^2^+2Fc^2^)/3'
_refine_ls_weighting_scheme calc
_refine_ls_wR_factor_gt 0.0371
_refine_ls_wR_factor_ref 0.0382
_reflns_number_gt 4126
_reflns_number_total 4717
_reflns_threshold_expression I>2\s(I)
_cod_data_source_file hk2116.cif
_cod_data_source_block I
_cod_depositor_comments
;
The following automatic conversions were performed:
'_exptl_absorpt_correction_type' value 'Gaussian' changed to 'gaussian'
according to '/home/saulius/struct/CIF-dictionaries/cif_core.dic'
dictionary named 'cif_core.dic' version 2.4.1 from 2010-06-29.

Automatic conversion script
Id: cif_fix_enum 1527 2010-12-29 10:47:43Z saulius 

The following automatic conversions were performed:

'_exptl_absorpt_correction_type' value 'Gaussian' changed to
'gaussian' according to
/home/saulius/struct/CIF-dictionaries/cif_core.dic dictionary named
'cif_core.dic' version 2.4.1 from 2010-06-29.

Automatic conversion script
Id: cif_fix_values 1715 2011-07-08 13:25:40Z adriana 
;
_cod_original_sg_symbol_H-M 'P 21/c'
_cod_original_formula_sum 'C16 H16 D10 Cl2 N4 O3 Pt'
_cod_database_code 2211047
_cod_database_fobs_code 2211047

loop_
_symmetry_equiv_pos_as_xyz
'x, y, z'
'-x, y+1/2, -z+1/2'
'-x, -y, -z'
'x, -y-1/2, z-1/2'

loop_
_atom_site_type_symbol
_atom_site_label
_atom_site_fract_x
_atom_site_fract_y
_atom_site_fract_z
_atom_site_U_iso_or_equiv
_atom_site_adp_type
_atom_site_calc_flag
_atom_site_refinement_flags
_atom_site_occupancy
Pt Pt1 0.165236(8) 0.283357(14) 0.134989(4) 0.01609(3) Uani d . 1
Cl Cl1 0.50565(6) 1.01946(9) 0.13521(3) 0.02524(14) Uani d . 1
Cl Cl2 0.09978(6) 0.83682(10) 0.23482(3) 0.02766(15) Uani d . 1
O O1 0.3207(2) 0.7443(3) 0.17359(10) 0.0334(5) Uani d D 1
D D1OA 0.264(3) 0.790(5) 0.1885(16) 0.066(13) Uiso d D 1
D D1OB 0.368(3) 0.836(4) 0.1691(13) 0.045(10) Uiso d D 1
O O2 0.51405(19) 0.5763(3) 0.09879(9) 0.0317(5) Uani d D 1
D D2OA 0.510(3) 0.697(3) 0.1065(15) 0.053(11) Uiso d D 1
D D2OB 0.561(3) 0.529(5) 0.1268(11) 0.066(13) Uiso d D 1
O O3 0.63999(19) 0.3840(3) 0.19053(9) 0.0338(5) Uani d D 1
D D3OA 0.613(3) 0.273(3) 0.1812(12) 0.025(8) Uiso d D 1
D D3OB 0.710(2) 0.363(5) 0.2103(12) 0.053(11) Uiso d D 1
N N1 0.33826(19) 0.3469(4) 0.16913(9) 0.0194(4) Uani d . 1
D D1NA 0.388(3) 0.285(4) 0.1552(13) 0.032(9) Uiso d . 1
D D1NB 0.346(3) 0.474(5) 0.1626(12) 0.040(9) Uiso d . 1
N N2 0.1488(2) 0.2748(3) 0.21565(9) 0.0207(5) Uani d . 1
D D2NA 0.143(2) 0.147(4) 0.2273(11) 0.030(8) Uiso d . 1
D D2NB 0.089(3) 0.331(4) 0.2206(13) 0.033(9) Uiso d . 1
N N3 -0.00611(19) 0.2224(3) 0.09975(9) 0.0185(4) Uani d . 1
N N4 0.17890(19) 0.2942(3) 0.05470(9) 0.0187(4) Uani d . 1
C C1 0.3637(2) 0.2989(4) 0.22920(11) 0.0254(6) Uani d . 1
H H1A 0.4361 0.3662 0.2485 0.030 Uiso calc R 1
H H1B 0.3776 0.1620 0.2343 0.030 Uiso calc R 1
C C2 0.2564(2) 0.3578(4) 0.25192(10) 0.0234(6) Uani d . 1
H H2A 0.2637 0.3116 0.2902 0.028 Uiso calc R 1
H H2B 0.2500 0.4967 0.2522 0.028 Uiso calc R 1
C C3 -0.0970(2) 0.1828(3) 0.12430(11) 0.0215(6) Uani d . 1
H H3 -0.0824 0.1727 0.1633 0.026 Uiso calc R 1
C C4 -0.2130(2) 0.1559(4) 0.09420(11) 0.0230(6) Uani d . 1
H H4 -0.2753 0.1279 0.1133 0.028 Uiso calc R 1
C C5 -0.2399(2) 0.1686(3) 0.03758(11) 0.0201(5) Uani d . 1
C C6 -0.1425(2) 0.2031(3) 0.01076(11) 0.0191(5) Uani d . 1
C C7 -0.1544(2) 0.2145(4) -0.04820(11) 0.0226(5) Uani d . 1
H H7 -0.2310 0.1974 -0.0713 0.027 Uiso calc R 1
C C8 -0.0587(3) 0.2491(3) -0.07146(11) 0.0222(6) Uani d . 1
H H8 -0.0696 0.2542 -0.1105 0.027 Uiso calc R 1
C C9 0.0589(2) 0.2783(3) -0.03854(10) 0.0185(5) Uani d . 1
C C10 0.1630(2) 0.3159(3) -0.06028(11) 0.0210(6) Uani d . 1
C C11 0.2694(2) 0.3410(4) -0.02327(11) 0.0231(6) Uani d . 1
H H11 0.3403 0.3659 -0.0367 0.028 Uiso calc R 1
C C12 0.2755(2) 0.3307(4) 0.03368(11) 0.0219(6) Uani d . 1
H H12 0.3503 0.3501 0.0580 0.026 Uiso calc R 1
C C13 0.0720(2) 0.2678(3) 0.01880(10) 0.0172(5) Uani d . 1
C C14 -0.0288(2) 0.2301(3) 0.04330(10) 0.0163(5) Uani d . 1
C C15 -0.3659(2) 0.1499(4) 0.00638(11) 0.0278(6) Uani d . 1
H H15A -0.4172 0.1088 0.0315 0.042 Uiso calc R 1
H H15B -0.3691 0.0570 -0.0231 0.042 Uiso calc R 1
H H15C -0.3940 0.2718 -0.0097 0.042 Uiso calc R 1
C C16 0.1564(3) 0.3297(4) -0.12116(11) 0.0295(7) Uani d . 1
H H16A 0.2342 0.3698 -0.1282 0.044 Uiso calc R 1
H H16B 0.0951 0.4217 -0.1370 0.044 Uiso calc R 1
H H16C 0.1356 0.2065 -0.1382 0.044 Uiso calc R 1

loop_
_atom_site_aniso_label
_atom_site_aniso_U_11
_atom_site_aniso_U_22
_atom_site_aniso_U_33
_atom_site_aniso_U_12
_atom_site_aniso_U_13
_atom_site_aniso_U_23
Pt1 0.01361(5) 0.02056(5) 0.01443(5) -0.00102(4) 0.00359(4) -0.00121(4)
Cl1 0.0238(3) 0.0265(3) 0.0265(3) -0.0024(3) 0.0077(3) 0.0002(3)
Cl2 0.0206(3) 0.0358(4) 0.0273(4) -0.0011(3) 0.0065(3) 0.0042(3)
O1 0.0347(13) 0.0304(12) 0.0397(13) -0.0050(9) 0.0188(10) -0.0023(9)
O2 0.0319(12) 0.0308(12) 0.0312(12) 0.0015(10) 0.0034(9) 0.0021(10)
O3 0.0316(13) 0.0282(13) 0.0366(13) 0.0002(10) -0.0049(10) -0.0006(9)
N1 0.0144(11) 0.0260(12) 0.0178(11) -0.0023(9) 0.0033(9) -0.0004(10)
N2 0.0153(12) 0.0283(12) 0.0191(11) -0.0004(10) 0.0050(9) -0.0015(10)
N3 0.0156(11) 0.0228(10) 0.0177(11) -0.0019(9) 0.0051(8) -0.0017(9)
N4 0.0198(11) 0.0192(11) 0.0185(11) -0.0012(9) 0.0069(9) -0.0018(9)
C1 0.0205(14) 0.0360(16) 0.0188(13) -0.0013(11) 0.0015(11) 0.0013(11)
C2 0.0226(14) 0.0328(14) 0.0148(13) -0.0029(12) 0.0036(10) -0.0012(11)
C3 0.0213(14) 0.0241(15) 0.0205(13) -0.0033(10) 0.0076(11) -0.0023(10)
C4 0.0183(13) 0.0257(13) 0.0261(14) -0.0048(11) 0.0068(11) -0.0010(11)
C5 0.0186(13) 0.0181(13) 0.0231(13) -0.0031(10) 0.0034(11) -0.0013(10)
C6 0.0210(13) 0.0149(12) 0.0215(13) 0.0002(10) 0.0042(10) -0.0006(10)
C7 0.0213(14) 0.0234(13) 0.0208(13) -0.0016(11) -0.0012(11) -0.0006(11)
C8 0.0283(15) 0.0196(14) 0.0176(13) 0.0002(10) 0.0023(11) 0.0004(10)
C9 0.0236(13) 0.0155(11) 0.0168(12) 0.0005(10) 0.0053(10) -0.0002(10)
C10 0.0299(15) 0.0161(14) 0.0193(13) 0.0011(10) 0.0105(11) 0.0010(10)
C11 0.0225(14) 0.0250(14) 0.0248(14) -0.0022(11) 0.0121(11) -0.0008(11)
C12 0.0169(13) 0.0252(14) 0.0253(14) -0.0006(10) 0.0079(11) -0.0002(11)
C13 0.0177(13) 0.0144(12) 0.0196(13) 0.0015(9) 0.0042(10) 0.0003(9)
C14 0.0188(13) 0.0124(11) 0.0181(12) 0.0000(9) 0.0048(10) -0.0005(9)
C15 0.0182(14) 0.0362(15) 0.0282(15) -0.0041(12) 0.0025(11) 0.0011(12)
C16 0.0358(18) 0.0355(17) 0.0188(14) -0.0067(12) 0.0096(12) 0.0003(11)

loop_
_atom_type_symbol
_atom_type_description
_atom_type_scat_dispersion_real
_atom_type_scat_dispersion_imag
_atom_type_scat_source
C C 0.0033 0.0016 'International Tables Vol C Tables 4.2.6.8 and 6.1.1.4'
D D 0.0000 0.0000 'International Tables Vol C Tables 4.2.6.8 and 6.1.1.4'
H H 0.0000 0.0000 'International Tables Vol C Tables 4.2.6.8 and 6.1.1.4'
Cl Cl 0.1484 0.1585 'International Tables Vol C Tables 4.2.6.8 and 6.1.1.4'
N N 0.0061 0.0033 'International Tables Vol C Tables 4.2.6.8 and 6.1.1.4'
O O 0.0106 0.0060 'International Tables Vol C Tables 4.2.6.8 and 6.1.1.4'
Pt Pt -1.7033 8.3905 'International Tables Vol C Tables 4.2.6.8 and 6.1.1.4'

loop_
_geom_angle_atom_site_label_1
_geom_angle_atom_site_label_2
_geom_angle_atom_site_label_3
_geom_angle
_geom_angle_publ_flag
N3 Pt1 N4 80.97(8) y
N3 Pt1 N1 178.93(8) y
N4 Pt1 N1 98.02(9) y
N3 Pt1 N2 98.33(9) y
N4 Pt1 N2 179.05(9) y
N1 Pt1 N2 82.67(9) y
D1OA O1 D1OB 108(3) ?
D2OA O2 D2OB 105(3) ?
D3OA O3 D3OB 103(3) ?
C1 N1 Pt1 109.89(16) ?
C1 N1 D1NA 106(2) ?
Pt1 N1 D1NA 113(2) ?
C1 N1 D1NB 112.9(19) ?
Pt1 N1 D1NB 105.4(19) ?
D1NA N1 D1NB 110(3) ?
C2 N2 Pt1 110.58(16) ?
C2 N2 D2NA 106.8(16) ?
Pt1 N2 D2NA 110.3(17) ?
C2 N2 D2NB 109(2) ?
Pt1 N2 D2NB 112(2) ?
D2NA N2 D2NB 108(3) ?
C3 N3 C14 118.0(2) ?
C3 N3 Pt1 128.42(18) ?
C14 N3 Pt1 113.55(16) ?
C12 N4 C13 118.0(2) ?
C12 N4 Pt1 128.49(19) ?
C13 N4 Pt1 113.43(16) ?
N1 C1 C2 107.4(2) ?
N1 C1 H1A 110.2 ?
C2 C1 H1A 110.2 ?
N1 C1 H1B 110.2 ?
C2 C1 H1B 110.2 ?
H1A C1 H1B 108.5 ?
N2 C2 C1 107.3(2) ?
N2 C2 H2A 110.3 ?
C1 C2 H2A 110.3 ?
N2 C2 H2B 110.3 ?
C1 C2 H2B 110.3 ?
H2A C2 H2B 108.5 ?
N3 C3 C4 121.7(2) ?
N3 C3 H3 119.1 ?
C4 C3 H3 119.1 ?
C5 C4 C3 121.9(2) ?
C5 C4 H4 119.1 ?
C3 C4 H4 119.1 ?
C4 C5 C6 116.8(2) ?
C4 C5 C15 121.0(2) ?
C6 C5 C15 122.2(2) ?
C14 C6 C5 118.4(2) ?
C14 C6 C7 117.7(2) ?
C5 C6 C7 124.0(2) ?
C8 C7 C6 121.4(2) ?
C8 C7 H7 119.3 ?
C6 C7 H7 119.3 ?
C7 C8 C9 121.6(2) ?
C7 C8 H8 119.2 ?
C9 C8 H8 119.2 ?
C13 C9 C10 117.8(2) ?
C13 C9 C8 117.7(2) ?
C10 C9 C8 124.5(2) ?
C11 C10 C9 117.5(2) ?
C11 C10 C16 121.4(2) ?
C9 C10 C16 121.1(2) ?
C10 C11 C12 121.5(2) ?
C10 C11 H11 119.3 ?
C12 C11 H11 119.3 ?
N4 C12 C11 121.7(2) ?
N4 C12 H12 119.1 ?
C11 C12 H12 119.1 ?
N4 C13 C9 123.4(2) ?
N4 C13 C14 115.9(2) ?
C9 C13 C14 120.7(2) ?
N3 C14 C6 123.1(2) ?
N3 C14 C13 116.0(2) ?
C6 C14 C13 120.9(2) ?
C5 C15 H15A 109.5 ?
C5 C15 H15B 109.5 ?
H15A C15 H15B 109.5 ?
C5 C15 H15C 109.5 ?
H15A C15 H15C 109.5 ?
H15B C15 H15C 109.5 ?
C10 C16 H16A 109.5 ?
C10 C16 H16B 109.5 ?
H16A C16 H16B 109.5 ?
C10 C16 H16C 109.5 ?
H16A C16 H16C 109.5 ?
H16B C16 H16C 109.5 ?

loop_
_geom_bond_atom_site_label_1
_geom_bond_atom_site_label_2
_geom_bond_distance
_geom_bond_publ_flag
Pt1 N3 2.019(2) y
Pt1 N4 2.027(2) y
Pt1 N1 2.034(2) y
Pt1 N2 2.044(2) y
O1 D1OA 0.864(18) ?
O1 D1OB 0.868(18) ?
O2 D2OA 0.881(18) ?
O2 D2OB 0.856(18) ?
O3 D3OA 0.857(17) ?
O3 D3OB 0.861(18) ?
N1 C1 1.497(3) ?
N1 D1NA 0.84(3) ?
N1 D1NB 0.93(3) ?
N2 C2 1.488(3) ?
N2 D2NA 0.96(3) ?
N2 D2NB 0.82(3) ?
N3 C3 1.332(3) ?
N3 C14 1.370(3) ?
N4 C12 1.334(3) ?
N4 C13 1.368(3) ?
C1 C2 1.505(4) ?
C1 H1A 0.9900 ?
C1 H1B 0.9900 ?
C2 H2A 0.9900 ?
C2 H2B 0.9900 ?
C3 C4 1.394(4) ?
C3 H3 0.9500 ?
C4 C5 1.376(4) ?
C4 H4 0.9500 ?
C5 C6 1.425(3) ?
C5 C15 1.493(3) ?
C6 C14 1.395(3) ?
C6 C7 1.441(4) ?
C7 C8 1.355(4) ?
C7 H7 0.9500 ?
C8 C9 1.436(4) ?
C8 H8 0.9500 ?
C9 C13 1.400(3) ?
C9 C10 1.424(4) ?
C10 C11 1.376(4) ?
C10 C16 1.497(3) ?
C11 C12 1.400(4) ?
C11 H11 0.9500 ?
C12 H12 0.9500 ?
C13 C14 1.429(3) ?
C15 H15A 0.9800 ?
C15 H15B 0.9800 ?
C15 H15C 0.9800 ?
C16 H16A 0.9800 ?
C16 H16B 0.9800 ?
C16 H16C 0.9800 ?

loop_
_geom_hbond_atom_site_label_D
_geom_hbond_atom_site_label_H
_geom_hbond_atom_site_label_A
_geom_hbond_site_symmetry_A
_geom_hbond_distance_DH
_geom_hbond_distance_HA
_geom_hbond_distance_DA
_geom_hbond_angle_DHA
O1 D1OA Cl2 . 0.864(18) 2.41(2) 3.257(2) 166(3)
O1 D1OB Cl1 . 0.868(18) 2.32(2) 3.160(2) 162(3)
O2 D2OA Cl1 . 0.881(18) 2.405(19) 3.284(2) 175(3)
O2 D2OB O3 . 0.856(18) 1.95(2) 2.788(3) 168(4)
O3 D3OA Cl1 1_545 0.857(17) 2.346(19) 3.177(2) 164(3)
O3 D3OB Cl2 2_645 0.861(18) 2.323(18) 3.181(2) 174(3)
N1 D1NA Cl1 1_545 0.84(3) 2.43(3) 3.226(3) 159(3)
N1 D1NB O1 . 0.93(3) 1.97(3) 2.836(3) 155(3)
N2 D2NA Cl2 1_545 0.96(3) 2.27(3) 3.216(3) 166(2)
N2 D2NB Cl2 2_545 0.82(3) 2.61(3) 3.336(2) 149(3)

loop_
_geom_torsion_atom_site_label_1
_geom_torsion_atom_site_label_2
_geom_torsion_atom_site_label_3
_geom_torsion_atom_site_label_4
_geom_torsion
N4 Pt1 N1 C1 -164.76(18)
N2 Pt1 N1 C1 15.90(18)
N3 Pt1 N2 C2 -167.02(18)
N1 Pt1 N2 C2 12.61(19)
N4 Pt1 N3 C3 178.5(2)
N2 Pt1 N3 C3 -2.2(2)
N4 Pt1 N3 C14 -3.84(16)
N2 Pt1 N3 C14 175.50(17)
N3 Pt1 N4 C12 -179.7(2)
N1 Pt1 N4 C12 0.7(2)
N3 Pt1 N4 C13 3.36(16)
N1 Pt1 N4 C13 -176.28(17)
Pt1 N1 C1 C2 -41.0(3)
Pt1 N2 C2 C1 -38.2(3)
N1 C1 C2 N2 51.3(3)
C14 N3 C3 C4 -2.1(4)
Pt1 N3 C3 C4 175.55(18)
N3 C3 C4 C5 0.0(4)
C3 C4 C5 C6 2.6(4)
C3 C4 C5 C15 -176.5(2)
C4 C5 C6 C14 -3.0(4)
C15 C5 C6 C14 176.1(2)
C4 C5 C6 C7 178.0(2)
C15 C5 C6 C7 -2.9(4)
C14 C6 C7 C8 0.4(4)
C5 C6 C7 C8 179.5(2)
C6 C7 C8 C9 -0.7(4)
C7 C8 C9 C13 0.7(4)
C7 C8 C9 C10 -179.7(2)
C13 C9 C10 C11 -0.5(3)
C8 C9 C10 C11 179.9(2)
C13 C9 C10 C16 -179.9(2)
C8 C9 C10 C16 0.5(4)
C9 C10 C11 C12 -0.2(4)
C16 C10 C11 C12 179.1(2)
C13 N4 C12 C11 -0.4(4)
Pt1 N4 C12 C11 -177.21(19)
C10 C11 C12 N4 0.7(4)
C12 N4 C13 C9 -0.4(4)
Pt1 N4 C13 C9 176.87(18)
C12 N4 C13 C14 -179.7(2)
Pt1 N4 C13 C14 -2.4(3)
C10 C9 C13 N4 0.9(4)
C8 C9 C13 N4 -179.5(2)
C10 C9 C13 C14 -179.9(2)
C8 C9 C13 C14 -0.3(3)
C3 N3 C14 C6 1.5(4)
Pt1 N3 C14 C6 -176.42(18)
C3 N3 C14 C13 -178.3(2)
Pt1 N3 C14 C13 3.7(3)
C5 C6 C14 N3 1.0(4)
C7 C6 C14 N3 -179.9(2)
C5 C6 C14 C13 -179.1(2)
C7 C6 C14 C13 0.0(3)
N4 C13 C14 N3 -0.9(3)
C9 C13 C14 N3 179.8(2)
N4 C13 C14 C6 179.2(2)
C9 C13 C14 C6 0.0(4)
